data_7120658
loop_
_publ_author_name
'Houjou, Hirohiko'
'Ikedo, Hana'
'Yoshikawa, Isao'

_publ_section_title
;
 Single-crystal UV-Vis spectroscopic examination of a striking odd-even
 effect on structure and chromic behaviour of salicylidene alkylamines
;
_journal_name_full 'Chem. Commun.'
_journal_paper_doi 10.1039/C7CC06268K
_journal_year 2017
_chemical_formula_moiety 'C22 H36 Br N O'
_chemical_formula_sum 'C22 H36 Br N O'
_chemical_formula_weight 410.43
_chemical_melting_point 326
_space_group_crystal_system monoclinic
_space_group_IT_number 14
_space_group_name_Hall '-P 2ybc'
_space_group_name_H-M_alt 'P 1 21/c 1'
_symmetry_space_group_name_Hall '-P 2ybc'
_symmetry_space_group_name_H-M 'P 1 21/c 1'
_atom_sites_solution_hydrogens geom
_atom_sites_solution_primary direct
_atom_sites_solution_secondary difmap
_audit_creation_method SHELXL-2016/6
_audit_update_record
;
2017-08-03 deposited with the CCDC.
2017-09-14 downloaded from the CCDC.
;
_cell_angle_alpha 90
_cell_angle_beta 95.81(2)
_cell_angle_gamma 90
_cell_formula_units_Z 4
_cell_length_a 9.912(8)
_cell_length_b 5.689(4)
_cell_length_c 39.13(3)
_cell_measurement_reflns_used 1446
_cell_measurement_temperature 253(2)
_cell_measurement_theta_max 68.00
_cell_measurement_theta_min 34.80
_cell_volume 2195(3)
_computing_cell_refinement 'CrystalClear-SM Expert 2.0 r3'
_computing_data_collection 'CrystalClear-SM Expert 2.0 r3 (Rigaku, 2009)'
_computing_data_reduction 'CrystalClear-SM Expert 2.0 r3'
_computing_molecular_graphics 'CrystalStructure 4.1.1'
_computing_publication_material 'CrystalStructure 4.1.1 (Rigaku, 2015)'
_computing_structure_refinement 'SHELXL-2016/6 (Sheldrick, 2016)'
_computing_structure_solution 'SHELXS-2013 (Sheldrick, 2013)'
_diffrn_ambient_temperature 253(2)
_diffrn_detector_area_resol_mean 7.111
_diffrn_measured_fraction_theta_full 0.989
_diffrn_measured_fraction_theta_max 0.988
_diffrn_measurement_device_type 'VariMax DW with Saturn'
_diffrn_measurement_method \w
_diffrn_radiation_source 'fine-focus sealed tube'
_diffrn_radiation_type CuK\a
_diffrn_radiation_wavelength 1.54187
_diffrn_reflns_av_R_equivalents 0.1199
_diffrn_reflns_av_unetI/netI 0.0728
_diffrn_reflns_Laue_measured_fraction_full 0.989
_diffrn_reflns_Laue_measured_fraction_max 0.988
_diffrn_reflns_limit_h_max 11
_diffrn_reflns_limit_h_min -11
_diffrn_reflns_limit_k_max 6
_diffrn_reflns_limit_k_min -6
_diffrn_reflns_limit_l_max 46
_diffrn_reflns_limit_l_min -47
_diffrn_reflns_number 25186
_diffrn_reflns_point_group_measured_fraction_full 0.989
_diffrn_reflns_point_group_measured_fraction_max 0.988
_diffrn_reflns_theta_full 67.687
_diffrn_reflns_theta_max 68.209
_diffrn_reflns_theta_min 4.484
_exptl_absorpt_coefficient_mu 2.602
_exptl_absorpt_correction_T_max 0.974
_exptl_absorpt_correction_T_min 0.645
_exptl_absorpt_correction_type multi-scan
_exptl_absorpt_process_details 'REQAB (Rigaku, 1998)'
_exptl_crystal_colour 'pale yellow'
_exptl_crystal_density_diffrn 1.242
_exptl_crystal_description needle
_exptl_crystal_F_000 872
_exptl_crystal_recrystallization_method 'Re-crystallisation from solvent: methanol'
_exptl_crystal_size_max 0.350
_exptl_crystal_size_mid 0.100
_exptl_crystal_size_min 0.010
_refine_diff_density_max 0.613
_refine_diff_density_min -0.727
_refine_diff_density_rms 0.085
_refine_ls_extinction_method none
_refine_ls_goodness_of_fit_ref 1.072
_refine_ls_hydrogen_treatment constr
_refine_ls_matrix_type full
_refine_ls_number_parameters 228
_refine_ls_number_reflns 3965
_refine_ls_number_restraints 0
_refine_ls_restrained_S_all 1.072
_refine_ls_R_factor_all 0.0949
_refine_ls_R_factor_gt 0.0819
_refine_ls_shift/su_max 0.000
_refine_ls_shift/su_mean 0.000
_refine_ls_structure_factor_coef Fsqd
_refine_ls_weighting_details 'w=1/[\s^2^(Fo^2^)+(0.1438P)^2^] where P=(Fo^2^+2Fc^2^)/3'
_refine_ls_weighting_scheme calc
_refine_ls_wR_factor_gt 0.2313
_refine_ls_wR_factor_ref 0.2545
_reflns_Friedel_coverage 0.000
_reflns_number_gt 3063
_reflns_number_total 3965
_reflns_threshold_expression 'I > 2\s(I)'
_cod_data_source_file c7cc06268k2.cif
_cod_data_source_block shelxl_CCDC3
_cod_database_code 7120658
_shelx_shelxl_version_number 2016/6
_shelx_space_group_comment
;
The symmetry employed for this shelxl refinement is uniquely defined
by the following loop, which should always be used as a source of
symmetry information in preference to the above space-group names.
They are only intended as comments.
;
_shelx_estimated_absorpt_t_min 0.463
_shelx_estimated_absorpt_t_max 0.974

loop_
_space_group_symop_operation_xyz
'x, y, z'
'-x, y+1/2, -z+1/2'
'-x, -y, -z'
'x, -y-1/2, z-1/2'

loop_
_atom_site_label
_atom_site_type_symbol
_atom_site_fract_x
_atom_site_fract_y
_atom_site_fract_z
_atom_site_U_iso_or_equiv
_atom_site_adp_type
_atom_site_occupancy
_atom_site_site_symmetry_order
_atom_site_calc_flag
_atom_site_refinement_flags_posn
_atom_site_refinement_flags_adp
O1 O 0.6393(5) 1.0347(5) 0.31869(10) 0.0975(10) Uani 1 1 d . .
H1 H 0.586733 0.952764 0.328374 0.146 Uiso 1 1 calc R U
C1 C 0.6806(5) 0.9177(8) 0.29246(11) 0.0808(10) Uani 1 1 d . .
C2 C 0.7826(6) 1.0124(7) 0.27443(13) 0.0848(12) Uani 1 1 d . .
H2 H 0.820272 1.157035 0.281093 0.102 Uiso 1 1 calc R U
C3 C 0.8274(5) 0.8984(8) 0.24760(11) 0.0860(11) Uani 1 1 d . .
H3 H 0.894963 0.964753 0.235837 0.103 Uiso 1 1 calc R U
C4 C 0.7724(4) 0.6812(7) 0.23752(10) 0.0784(10) Uani 1 1 d . .
C5 C 0.6705(5) 0.5813(7) 0.25472(10) 0.0789(10) Uani 1 1 d . .
H4 H 0.633286 0.436869 0.247757 0.095 Uiso 1 1 calc R U
C6 C 0.6251(4) 0.6983(7) 0.28212(9) 0.0739(9) Uani 1 1 d . .
Br1 Br 0.83854(6) 0.51348(9) 0.20053(2) 0.0980(3) Uani 1 1 d . .
C7 C 0.5194(5) 0.5916(8) 0.30123(11) 0.0820(10) Uani 1 1 d . .
H5 H 0.480434 0.449965 0.293554 0.098 Uiso 1 1 calc R U
N1 N 0.4804(4) 0.6868(7) 0.32764(9) 0.0847(9) Uani 1 1 d . .
C8 C 0.3771(6) 0.5647(9) 0.34578(12) 0.0925(12) Uani 1 1 d . .
H6 H 0.321711 0.466635 0.329650 0.111 Uiso 1 1 calc R U
H7 H 0.318370 0.679907 0.354994 0.111 Uiso 1 1 calc R U
C9 C 0.4425(5) 0.4132(8) 0.37485(11) 0.0832(10) Uani 1 1 d . .
H8 H 0.504919 0.303519 0.365834 0.100 Uiso 1 1 calc R U
H9 H 0.493997 0.512381 0.391618 0.100 Uiso 1 1 calc R U
C10 C 0.3370(5) 0.2783(7) 0.39219(10) 0.0839(11) Uani 1 1 d . .
H10 H 0.280920 0.190685 0.374866 0.101 Uiso 1 1 calc R U
H11 H 0.278897 0.389687 0.402450 0.101 Uiso 1 1 calc R U
C11 C 0.3956(5) 0.1084(7) 0.41983(10) 0.0824(10) Uani 1 1 d . .
H12 H 0.447536 0.196263 0.437895 0.099 Uiso 1 1 calc R U
H13 H 0.457044 0.001053 0.409957 0.099 Uiso 1 1 calc R U
C12 C 0.2857(5) -0.0337(7) 0.43547(12) 0.0804(10) Uani 1 1 d . .
H14 H 0.224392 0.074074 0.445297 0.096 Uiso 1 1 calc R U
H15 H 0.233675 -0.120754 0.417331 0.096 Uiso 1 1 calc R U
C13 C 0.3422(4) -0.2047(7) 0.46306(10) 0.0807(10) Uani 1 1 d . .
H16 H 0.392738 -0.117450 0.481422 0.097 Uiso 1 1 calc R U
H17 H 0.404777 -0.310750 0.453360 0.097 Uiso 1 1 calc R U
C14 C 0.2322(5) -0.3493(7) 0.47811(10) 0.0812(10) Uani 1 1 d . .
H18 H 0.169305 -0.243080 0.487658 0.097 Uiso 1 1 calc R U
H19 H 0.181980 -0.437071 0.459743 0.097 Uiso 1 1 calc R U
C15 C 0.2882(5) -0.5207(7) 0.50602(12) 0.0794(11) Uani 1 1 d . .
H20 H 0.351304 -0.626610 0.496479 0.095 Uiso 1 1 calc R U
H21 H 0.338244 -0.432853 0.524404 0.095 Uiso 1 1 calc R U
C16 C 0.1790(4) -0.6651(7) 0.52095(10) 0.0813(10) Uani 1 1 d . .
H22 H 0.129168 -0.753385 0.502577 0.098 Uiso 1 1 calc R U
H23 H 0.115738 -0.559199 0.530422 0.098 Uiso 1 1 calc R U
C17 C 0.2350(5) -0.8355(7) 0.54889(10) 0.0812(10) Uani 1 1 d . .
H24 H 0.298058 -0.941534 0.539346 0.097 Uiso 1 1 calc R U
H25 H 0.285317 -0.747037 0.567159 0.097 Uiso 1 1 calc R U
C18 C 0.1268(5) -0.9803(7) 0.56416(12) 0.0816(11) Uani 1 1 d . .
H26 H 0.063672 -0.874789 0.573778 0.098 Uiso 1 1 calc R U
H27 H 0.076474 -1.069480 0.545958 0.098 Uiso 1 1 calc R U
C19 C 0.1845(5) -1.1482(7) 0.59185(11) 0.0843(11) Uani 1 1 d . .
H28 H 0.236131 -1.058767 0.609789 0.101 Uiso 1 1 calc R U
H29 H 0.246729 -1.254580 0.582069 0.101 Uiso 1 1 calc R U
C20 C 0.0780(5) -1.2930(8) 0.60796(11) 0.0855(11) Uani 1 1 d . .
H30 H 0.016860 -1.186806 0.618181 0.103 Uiso 1 1 calc R U
H31 H 0.025137 -1.380114 0.589975 0.103 Uiso 1 1 calc R U
C21 C 0.1366(6) -1.4641(8) 0.63516(13) 0.0890(12) Uani 1 1 d . .
H32 H 0.192076 -1.378347 0.652818 0.107 Uiso 1 1 calc R U
H33 H 0.194820 -1.574893 0.624816 0.107 Uiso 1 1 calc R U
C22 C 0.0276(6) -1.5994(10) 0.65171(15) 0.1089(16) Uani 1 1 d . .
H34 H -0.021460 -1.697690 0.634806 0.163 Uiso 1 1 calc R U
H35 H -0.033718 -1.490529 0.660729 0.163 Uiso 1 1 calc R U
H36 H 0.069392 -1.695240 0.670011 0.163 Uiso 1 1 calc R U

loop_
_atom_site_aniso_label
_atom_site_aniso_U_11
_atom_site_aniso_U_22
_atom_site_aniso_U_33
_atom_site_aniso_U_23
_atom_site_aniso_U_13
_atom_site_aniso_U_12
O1 0.119(3) 0.0801(19) 0.097(2) -0.0145(15) 0.0255(19) -0.0116(17)
C1 0.093(3) 0.071(2) 0.077(2) -0.0002(17) 0.0034(19) 0.001(2)
C2 0.095(3) 0.068(2) 0.092(3) -0.0022(16) 0.010(2) -0.0110(19)
C3 0.090(3) 0.080(3) 0.089(3) 0.0093(19) 0.011(2) -0.004(2)
C4 0.084(3) 0.075(2) 0.075(2) -0.0018(16) 0.0037(17) 0.0077(19)
C5 0.087(3) 0.065(2) 0.083(2) 0.0008(16) 0.0002(19) -0.0041(18)
C6 0.076(2) 0.066(2) 0.079(2) 0.0064(15) 0.0027(16) -0.0037(16)
Br1 0.1042(5) 0.1013(5) 0.0904(5) -0.0118(2) 0.0189(3) 0.0027(2)
C7 0.089(3) 0.073(2) 0.083(2) 0.0101(17) 0.0009(19) -0.001(2)
N1 0.092(2) 0.080(2) 0.082(2) 0.0101(15) 0.0092(17) -0.0001(17)
C8 0.102(3) 0.094(3) 0.083(3) 0.015(2) 0.014(2) -0.002(2)
C9 0.089(3) 0.077(2) 0.085(2) 0.0103(18) 0.013(2) 0.003(2)
C10 0.097(3) 0.079(2) 0.076(2) 0.0088(17) 0.0116(19) 0.006(2)
C11 0.090(3) 0.080(2) 0.078(2) 0.0102(17) 0.0104(19) 0.001(2)
C12 0.085(3) 0.076(2) 0.081(2) 0.0056(17) 0.010(2) -0.0019(19)
C13 0.086(3) 0.080(2) 0.076(2) 0.0050(17) 0.0068(17) -0.0006(19)
C14 0.089(3) 0.072(2) 0.083(2) 0.0065(17) 0.0113(19) -0.002(2)
C15 0.082(3) 0.075(2) 0.082(3) 0.0065(15) 0.009(2) -0.0024(18)
C16 0.086(3) 0.075(2) 0.083(2) 0.0058(17) 0.0083(18) -0.0034(19)
C17 0.091(3) 0.074(2) 0.079(2) 0.0047(16) 0.0074(18) -0.006(2)
C18 0.085(3) 0.077(2) 0.082(3) 0.0063(16) 0.010(2) -0.0030(19)
C19 0.091(3) 0.074(2) 0.087(2) 0.0101(18) 0.007(2) -0.002(2)
C20 0.089(3) 0.082(3) 0.086(2) 0.0086(18) 0.0127(19) 0.000(2)
C21 0.098(3) 0.081(3) 0.089(3) 0.0146(19) 0.014(2) 0.001(2)
C22 0.112(4) 0.106(4) 0.112(4) 0.032(3) 0.024(3) 0.003(3)

loop_
_atom_type_symbol
_atom_type_description
_atom_type_scat_dispersion_real
_atom_type_scat_dispersion_imag
_atom_type_scat_source
C C 0.0181 0.0091 'International Tables Vol C Tables 4.2.6.8 and 6.1.1.4'
H H 0.0000 0.0000 'International Tables Vol C Tables 4.2.6.8 and 6.1.1.4'
Br Br -0.6763 1.2805 'International Tables Vol C Tables 4.2.6.8 and 6.1.1.4'
N N 0.0311 0.0180 'International Tables Vol C Tables 4.2.6.8 and 6.1.1.4'
O O 0.0492 0.0322 'International Tables Vol C Tables 4.2.6.8 and 6.1.1.4'

loop_
_geom_angle_atom_site_label_1
_geom_angle_atom_site_label_2
_geom_angle_atom_site_label_3
_geom_angle
C1 O1 H1 109.5
O1 C1 C2 119.6(4)
O1 C1 C6 121.8(4)
C2 C1 C6 118.6(4)
C3 C2 C1 121.3(4)
C3 C2 H2 119.3
C1 C2 H2 119.3
C2 C3 C4 119.9(4)
C2 C3 H3 120.1
C4 C3 H3 120.1
C5 C4 C3 120.6(4)
C5 C4 Br1 119.1(3)
C3 C4 Br1 120.4(3)
C6 C5 C4 119.4(4)
C6 C5 H4 120.3
C4 C5 H4 120.3
C5 C6 C1 120.3(4)
C5 C6 C7 120.0(4)
C1 C6 C7 119.7(4)
N1 C7 C6 122.0(4)
N1 C7 H5 119.0
C6 C7 H5 119.0
C7 N1 C8 118.5(4)
N1 C8 C9 111.3(4)
N1 C8 H6 109.4
C9 C8 H6 109.4
N1 C8 H7 109.4
C9 C8 H7 109.4
H6 C8 H7 108.0
C10 C9 C8 111.2(4)
C10 C9 H8 109.4
C8 C9 H8 109.4
C10 C9 H9 109.4
C8 C9 H9 109.4
H8 C9 H9 108.0
C9 C10 C11 114.2(4)
C9 C10 H10 108.7
C11 C10 H10 108.7
C9 C10 H11 108.7
C11 C10 H11 108.7
H10 C10 H11 107.6
C10 C11 C12 112.6(4)
C10 C11 H12 109.1
C12 C11 H12 109.1
C10 C11 H13 109.1
C12 C11 H13 109.1
H12 C11 H13 107.8
C13 C12 C11 113.4(4)
C13 C12 H14 108.9
C11 C12 H14 108.9
C13 C12 H15 108.9
C11 C12 H15 108.9
H14 C12 H15 107.7
C12 C13 C14 113.1(4)
C12 C13 H16 109.0
C14 C13 H16 109.0
C12 C13 H17 109.0
C14 C13 H17 109.0
H16 C13 H17 107.8
C15 C14 C13 113.4(4)
C15 C14 H18 108.9
C13 C14 H18 108.9
C15 C14 H19 108.9
C13 C14 H19 108.9
H18 C14 H19 107.7
C16 C15 C14 113.5(4)
C16 C15 H20 108.9
C14 C15 H20 108.9
C16 C15 H21 108.9
C14 C15 H21 108.9
H20 C15 H21 107.7
C15 C16 C17 113.4(4)
C15 C16 H22 108.9
C17 C16 H22 108.9
C15 C16 H23 108.9
C17 C16 H23 108.9
H22 C16 H23 107.7
C18 C17 C16 114.0(4)
C18 C17 H24 108.8
C16 C17 H24 108.8
C18 C17 H25 108.8
C16 C17 H25 108.8
H24 C17 H25 107.7
C19 C18 C17 113.1(4)
C19 C18 H26 109.0
C17 C18 H26 109.0
C19 C18 H27 109.0
C17 C18 H27 109.0
H26 C18 H27 107.8
C18 C19 C20 114.2(4)
C18 C19 H28 108.7
C20 C19 H28 108.7
C18 C19 H29 108.7
C20 C19 H29 108.7
H28 C19 H29 107.6
C21 C20 C19 113.9(4)
C21 C20 H30 108.8
C19 C20 H30 108.8
C21 C20 H31 108.8
C19 C20 H31 108.8
H30 C20 H31 107.7
C20 C21 C22 112.7(5)
C20 C21 H32 109.1
C22 C21 H32 109.1
C20 C21 H33 109.1
C22 C21 H33 109.1
H32 C21 H33 107.8
C21 C22 H34 109.5
C21 C22 H35 109.5
H34 C22 H35 109.5
C21 C22 H36 109.5
H34 C22 H36 109.5
H35 C22 H36 109.5

loop_
_geom_bond_atom_site_label_1
_geom_bond_atom_site_label_2
_geom_bond_distance
O1 C1 1.323(6)
O1 H1 0.8200
C1 C2 1.398(7)
C1 C6 1.407(6)
C2 C3 1.347(7)
C2 H2 0.9300
C3 C4 1.392(6)
C3 H3 0.9300
C4 C5 1.391(6)
C4 Br1 1.904(4)
C5 C6 1.376(6)
C5 H4 0.9300
C6 C7 1.478(6)
C7 N1 1.262(6)
C7 H5 0.9300
N1 C8 1.477(6)
C8 C9 1.519(6)
C8 H6 0.9700
C8 H7 0.9700
C9 C10 1.512(6)
C9 H8 0.9700
C9 H9 0.9700
C10 C11 1.521(5)
C10 H10 0.9700
C10 H11 0.9700
C11 C12 1.533(6)
C11 H12 0.9700
C11 H13 0.9700
C12 C13 1.517(6)
C12 H14 0.9700
C12 H15 0.9700
C13 C14 1.530(6)
C13 H16 0.9700
C13 H17 0.9700
C14 C15 1.526(6)
C14 H18 0.9700
C14 H19 0.9700
C15 C16 1.522(6)
C15 H20 0.9700
C15 H21 0.9700
C16 C17 1.523(5)
C16 H22 0.9700
C16 H23 0.9700
C17 C18 1.522(6)
C17 H24 0.9700
C17 H25 0.9700
C18 C19 1.513(6)
C18 H26 0.9700
C18 H27 0.9700
C19 C20 1.525(6)
C19 H28 0.9700
C19 H29 0.9700
C20 C21 1.514(6)
C20 H30 0.9700
C20 H31 0.9700
C21 C22 1.523(7)
C21 H32 0.9700
C21 H33 0.9700
C22 H34 0.9600
C22 H35 0.9600
C22 H36 0.9600

loop_
_geom_hbond_atom_site_label_D
_geom_hbond_atom_site_label_H
_geom_hbond_atom_site_label_A
_geom_hbond_distance_DH
_geom_hbond_distance_HA
_geom_hbond_distance_DA
_geom_hbond_angle_DHA
O1 H1 N1 0.82 1.84 2.575(5) 148.1

loop_
_geom_torsion_atom_site_label_1
_geom_torsion_atom_site_label_2
_geom_torsion_atom_site_label_3
_geom_torsion_atom_site_label_4
_geom_torsion
O1 C1 C2 C3 179.9(5)
C6 C1 C2 C3 0.2(7)
C1 C2 C3 C4 -0.4(8)
C2 C3 C4 C5 0.6(7)
C2 C3 C4 Br1 -178.1(4)
C3 C4 C5 C6 -0.7(6)
Br1 C4 C5 C6 178.1(3)
C4 C5 C6 C1 0.5(6)
C4 C5 C6 C7 -178.4(4)
O1 C1 C6 C5 -180.0(4)
C2 C1 C6 C5 -0.3(6)
O1 C1 C6 C7 -1.1(7)
C2 C1 C6 C7 178.6(4)
C5 C6 C7 N1 176.0(4)
C1 C6 C7 N1 -2.9(6)
C6 C7 N1 C8 -178.2(4)
C7 N1 C8 C9 93.8(5)
N1 C8 C9 C10 -177.0(4)
C8 C9 C10 C11 175.6(4)
C9 C10 C11 C12 -177.1(4)
C10 C11 C12 C13 179.9(4)
C11 C12 C13 C14 -178.9(4)
C12 C13 C14 C15 -179.7(4)
C13 C14 C15 C16 -179.9(4)
C14 C15 C16 C17 -179.8(4)
C15 C16 C17 C18 179.7(4)
C16 C17 C18 C19 -180.0(4)
C17 C18 C19 C20 179.1(4)
C18 C19 C20 C21 178.8(4)
C19 C20 C21 C22 177.8(5)
